data_1563274
loop_
_publ_author_name
'Yan, Zhi-Bo'
'Peng, Meng'
'Chen, Qi-Long'
'Lu, Ka'
'Tu, Yong Qiang'
'Dai, Kun Long'
'Zhang, Fu-Min'
'Zhang, Xiao-Ming'

_publ_section_title
;
 An Effective and Versatile Strategy for the Synthesis of Structurally
 Diverse Heteroarylsilanes via Ir(III)-Catalyzed C&#x2212;H Silylation
;
_journal_name_full 'Chemical Science'
_journal_paper_doi 10.1039/D1SC02344F
_journal_year 2021
_chemical_formula_moiety 'C15 H23 N O Si'
_chemical_formula_sum 'C15 H23 N O Si'
_chemical_formula_weight 261.43
_space_group_crystal_system tetragonal
_space_group_IT_number 88
_space_group_name_Hall '-I 4ad'
_space_group_name_H-M_alt 'I 41/a :2'
_atom_sites_solution_hydrogens geom
_atom_sites_solution_primary direct
_audit_creation_date 2021-01-22
_audit_creation_method
;
Olex2 1.3-ac4
(compiled 2018.11.30 svn.r3537 for Rigaku Oxford Diffraction, GUI svn.r5622)
;
_audit_update_record
;
2021-03-05 deposited with the CCDC.	2021-06-08 downloaded from the CCDC.
;
_cell_angle_alpha 90
_cell_angle_beta 90
_cell_angle_gamma 90
_cell_formula_units_Z 16
_cell_length_a 17.07243(19)
_cell_length_b 17.07243(19)
_cell_length_c 21.9046(4)
_cell_measurement_reflns_used 6303
_cell_measurement_temperature 149.96(10)
_cell_measurement_theta_max 76.0020
_cell_measurement_theta_min 3.2820
_cell_volume 6384.49(15)
_computing_cell_refinement 'CrysAlisPro 1.171.40.84a (Rigaku OD, 2020)'
_computing_data_collection 'CrysAlisPro 1.171.40.84a (Rigaku OD, 2020)'
_computing_data_reduction 'CrysAlisPro 1.171.40.84a (Rigaku OD, 2020)'
_computing_molecular_graphics 'Olex2 (Dolomanov et al., 2009)'
_computing_publication_material 'Olex2 (Dolomanov et al., 2009)'
_computing_structure_refinement 'ShelXL (Sheldrick, 2015)'
_computing_structure_solution 'ShelXS (Sheldrick, 2008)'
_diffrn_ambient_environment N~2~
_diffrn_ambient_temperature 149.96(10)
_diffrn_detector 'Hybrid Pixel Array Detector'
_diffrn_detector_area_resol_mean 10.0000
_diffrn_detector_type HyPix
_diffrn_measured_fraction_theta_full 0.996
_diffrn_measured_fraction_theta_max 0.957
_diffrn_measurement_details
;
List of Runs (angles in degrees, time in seconds):

  # Type    Start    End  Width  t~exp~   \w     \q     \k     \f   Frames
#--------------------------------------------------------------------------
  1  \w    -25.00   4.00   1.00    0.15    --  -46.32  19.00 -90.00   29
  2  \w    -69.00 -44.00   1.00    0.70    -- -102.00  61.00  90.00   25
  3  \w    -69.00 -44.00   1.00    0.70    -- -102.00  61.00 120.00   25
  4  \w   -105.00 -79.00   1.00    0.70    -- -102.00   2.00  52.00   26
  5  \w   -174.00-149.00   1.00    0.70    -- -102.00   2.00  52.00   25
  6  \w    -96.00 -67.00   1.00    0.15    --  -46.32-137.00 -13.00   29
  7  \w     27.00  89.00   1.00    0.15    --   46.32-132.00 163.00   62
  8  \w    151.00 176.00   1.00    0.70    --  103.99  45.00 -30.00   25
  9  \w     92.00 175.00   1.00    0.70    --  103.99  45.00  60.00   83
 10  \w     92.00 143.00   1.00    0.70    --  103.99  45.00 -30.00   51
 11  \w     42.00 103.00   1.00    0.70    --  103.99-132.00 163.00   61
;
_diffrn_measurement_device 'four-circle diffractometer'
_diffrn_measurement_device_type 'XtaLAB Synergy R, DW system, HyPix'
_diffrn_measurement_method '\w scans'
_diffrn_orient_matrix_type 'CrysAlisPro convention (1999,Acta A55,543-557)'
_diffrn_orient_matrix_UB_11 0.0022570000
_diffrn_orient_matrix_UB_12 0.0280819000
_diffrn_orient_matrix_UB_13 -0.0668239000
_diffrn_orient_matrix_UB_21 -0.0016613000
_diffrn_orient_matrix_UB_22 -0.0856912000
_diffrn_orient_matrix_UB_23 -0.0219361000
_diffrn_orient_matrix_UB_31 -0.0902076000
_diffrn_orient_matrix_UB_32 0.0023644000
_diffrn_orient_matrix_UB_33 -0.0012432000
_diffrn_radiation_monochromator mirror
_diffrn_radiation_probe x-ray
_diffrn_radiation_type CuK\a
_diffrn_radiation_wavelength 1.54184
_diffrn_reflns_av_R_equivalents 0.0359
_diffrn_reflns_av_unetI/netI 0.0346
_diffrn_reflns_Laue_measured_fraction_full 0.996
_diffrn_reflns_Laue_measured_fraction_max 0.957
_diffrn_reflns_limit_h_max 14
_diffrn_reflns_limit_h_min -19
_diffrn_reflns_limit_k_max 21
_diffrn_reflns_limit_k_min -21
_diffrn_reflns_limit_l_max 26
_diffrn_reflns_limit_l_min -21
_diffrn_reflns_number 9382
_diffrn_reflns_point_group_measured_fraction_full 0.996
_diffrn_reflns_point_group_measured_fraction_max 0.957
_diffrn_reflns_theta_full 67.684
_diffrn_reflns_theta_max 76.231
_diffrn_reflns_theta_min 3.282
_diffrn_source 'Rotating-anode X-ray tube'
_diffrn_source_type 'Rigaku (Cu) X-ray Source'
_exptl_absorpt_coefficient_mu 1.206
_exptl_absorpt_correction_T_max 1.00000
_exptl_absorpt_correction_T_min 0.37532
_exptl_absorpt_correction_type multi-scan
_exptl_absorpt_process_details
;
CrysAlisPro 1.171.40.84a (Rigaku Oxford Diffraction, 2020)
Empirical absorption correction using spherical harmonics,
implemented in SCALE3 ABSPACK scaling algorithm.
;
_exptl_crystal_colour 'clear light colourless'
_exptl_crystal_colour_lustre clear
_exptl_crystal_colour_modifier light
_exptl_crystal_colour_primary colourless
_exptl_crystal_density_diffrn 1.088
_exptl_crystal_description block
_exptl_crystal_F_000 2272
_exptl_crystal_size_max 0.12
_exptl_crystal_size_mid 0.09
_exptl_crystal_size_min 0.07
_refine_diff_density_max 0.307
_refine_diff_density_min -0.293
_refine_diff_density_rms 0.049
_refine_ls_extinction_method none
_refine_ls_goodness_of_fit_ref 1.083
_refine_ls_hydrogen_treatment constr
_refine_ls_matrix_type full
_refine_ls_number_parameters 167
_refine_ls_number_reflns 3209
_refine_ls_number_restraints 0
_refine_ls_restrained_S_all 1.083
_refine_ls_R_factor_all 0.0518
_refine_ls_R_factor_gt 0.0480
_refine_ls_shift/su_max 0.000
_refine_ls_shift/su_mean 0.000
_refine_ls_structure_factor_coef Fsqd
_refine_ls_weighting_details 'w=1/[\s^2^(Fo^2^)+(0.0762P)^2^+2.7684P] where P=(Fo^2^+2Fc^2^)/3'
_refine_ls_weighting_scheme calc
_refine_ls_wR_factor_gt 0.1321
_refine_ls_wR_factor_ref 0.1356
_reflns_Friedel_coverage 0.000
_reflns_number_gt 2853
_reflns_number_total 3209
_reflns_threshold_expression 'I > 2\s(I)'
_cod_data_source_file d1sc02344f2.cif
_cod_data_source_block yanzhb_0120
_cod_original_cell_volume 6384.49(18)
_cod_original_sg_symbol_H-M 'I 41/a'
_cod_database_code 1563274
_shelx_shelxl_version_number 2018/3
_shelx_space_group_comment
;
The symmetry employed for this shelxl refinement is uniquely defined
by the following loop, which should always be used as a source of
symmetry information in preference to the above space-group names.
They are only intended as comments.
;
_shelx_estimated_absorpt_t_max 0.920
_shelx_estimated_absorpt_t_min 0.869
_diffrn_oxdiff_digest_frames
;
0135eaa85b0fc23eb8080f5303423b02ff00029e143
;
_reflns_odcompleteness_completeness 99.56
_reflns_odcompleteness_iscentric 1
_reflns_odcompleteness_theta 66.97
_olex2_refinement_description
;
1. Fixed Uiso
 At 1.2 times of:
  All C(H) groups, All C(H,H) groups, All N(H) groups
 At 1.5 times of:
  All C(H,H,H) groups
2.a Secondary CH2 refined with riding coordinates:
 C10(H11A,H11B), C12(H14A,H14B), C14(H13A,H13B)
2.b Aromatic/amide H refined with riding coordinates:
 N1(H2), C2(H4), C4(H7), C5(H6), C7(H10)
2.c Idealised Me refined as rotating group:
 C9(H12A,H12B,H12C), C11(H16A,H16B,H16C), C13(H15A,H15B,H15C), C15(H17A,H17B,
 H17C)
;
_olex2_submission_special_instructions 'No special instructions were received'
_oxdiff_exptl_absorpt_empirical_details
;
Empirical correction (ABSPACK) includes:
- Absorption correction using spherical harmonics
- Frame scaling
;
_oxdiff_exptl_absorpt_empirical_full_max 2.247
_oxdiff_exptl_absorpt_empirical_full_min 0.383

loop_
_space_group_symop_operation_xyz
'x, y, z'
'-y+3/4, x+1/4, z+1/4'
'-x, -y+1/2, z'
'y+1/4, -x+1/4, z+1/4'
'x+1/2, y+1/2, z+1/2'
'-y+5/4, x+3/4, z+3/4'
'-x+1/2, -y+1, z+1/2'
'y+3/4, -x+3/4, z+3/4'
'-x, -y, -z'
'y-3/4, -x-1/4, -z-1/4'
'x, y-1/2, -z'
'-y-1/4, x-1/4, -z-1/4'
'-x+1/2, -y+1/2, -z+1/2'
'y-1/4, -x+1/4, -z+1/4'
'x+1/2, y, -z+1/2'
'-y+1/4, x+1/4, -z+1/4'

loop_
_atom_site_label
_atom_site_type_symbol
_atom_site_fract_x
_atom_site_fract_y
_atom_site_fract_z
_atom_site_U_iso_or_equiv
_atom_site_adp_type
_atom_site_occupancy
_atom_site_site_symmetry_order
_atom_site_calc_flag
_atom_site_refinement_flags_posn
_atom_site_refinement_flags_adp
_atom_site_refinement_flags_occupancy
_atom_site_disorder_assembly
_atom_site_disorder_group
Si1 Si 0.80438(3) 0.67998(3) 0.11202(2) 0.04248(17) Uani 1 1 d . . . . .
O1 O 0.88929(6) 0.62922(6) -0.23205(5) 0.0400(3) Uani 1 1 d . . . . .
N1 N 0.83387(8) 0.69134(7) -0.01703(6) 0.0375(3) Uani 1 1 d . . . . .
H2 H 0.832154 0.741664 -0.015861 0.045 Uiso 1 1 calc R . . . .
C1 C 0.84814(8) 0.64774(8) -0.06847(7) 0.0344(3) Uani 1 1 d . . . . .
C2 C 0.86128(9) 0.67273(9) -0.12840(7) 0.0355(3) Uani 1 1 d . . . . .
H4 H 0.861172 0.725513 -0.138893 0.043 Uiso 1 1 calc R . . . .
C3 C 0.87443(8) 0.61471(9) -0.17118(7) 0.0353(3) Uani 1 1 d . . . . .
C4 C 0.87454(9) 0.53478(9) -0.15529(7) 0.0390(3) Uani 1 1 d . . . . .
H7 H 0.884319 0.497319 -0.185154 0.047 Uiso 1 1 calc R . . . .
C5 C 0.86043(9) 0.51140(9) -0.09639(8) 0.0412(4) Uani 1 1 d . . . . .
H6 H 0.859912 0.458436 -0.086460 0.049 Uiso 1 1 calc R . . . .
C6 C 0.84675(9) 0.56831(9) -0.05113(7) 0.0373(3) Uani 1 1 d . . . . .
C7 C 0.83001(10) 0.56666(9) 0.01274(7) 0.0429(4) Uani 1 1 d . . . . .
H10 H 0.824997 0.521829 0.036532 0.051 Uiso 1 1 calc R . . . .
C8 C 0.82256(10) 0.64224(9) 0.03310(7) 0.0396(3) Uani 1 1 d . . . . .
C9 C 0.88615(13) 0.70863(11) -0.25151(8) 0.0547(5) Uani 1 1 d . . . . .
H12A H 0.897238 0.711408 -0.294423 0.082 Uiso 1 1 calc GR . . . .
H12B H 0.924283 0.738710 -0.229424 0.082 Uiso 1 1 calc GR . . . .
H12C H 0.834824 0.729361 -0.243828 0.082 Uiso 1 1 calc GR . . . .
C10 C 0.74816(14) 0.77383(11) 0.10605(8) 0.0568(5) Uani 1 1 d . . . . .
H11A H 0.745858 0.798061 0.146067 0.068 Uiso 1 1 calc R . . . .
H11B H 0.776151 0.809205 0.079128 0.068 Uiso 1 1 calc R . . . .
C11 C 0.66472(17) 0.76335(16) 0.08205(13) 0.0817(7) Uani 1 1 d . . . . .
H16A H 0.666281 0.737764 0.043046 0.123 Uiso 1 1 calc GR . . . .
H16B H 0.640285 0.813702 0.077810 0.123 Uiso 1 1 calc GR . . . .
H16C H 0.635192 0.732003 0.110237 0.123 Uiso 1 1 calc GR . . . .
C12 C 0.74809(13) 0.60407(11) 0.15450(9) 0.0559(5) Uani 1 1 d . . . . .
H14A H 0.698067 0.596252 0.134410 0.067 Uiso 1 1 calc R . . . .
H14B H 0.776555 0.554948 0.152751 0.067 Uiso 1 1 calc R . . . .
C13 C 0.73339(17) 0.62524(16) 0.22169(10) 0.0766(7) Uani 1 1 d . . . . .
H15A H 0.703870 0.673021 0.223861 0.115 Uiso 1 1 calc GR . . . .
H15B H 0.782632 0.632074 0.242170 0.115 Uiso 1 1 calc GR . . . .
H15C H 0.704488 0.583875 0.241013 0.115 Uiso 1 1 calc GR . . . .
C14 C 0.90084(13) 0.69663(13) 0.15015(9) 0.0614(5) Uani 1 1 d . . . . .
H13A H 0.931932 0.731463 0.124925 0.074 Uiso 1 1 calc R . . . .
H13B H 0.891831 0.722738 0.188851 0.074 Uiso 1 1 calc R . . . .
C15 C 0.94757(15) 0.62207(16) 0.16178(11) 0.0740(6) Uani 1 1 d . . . . .
H17A H 0.953406 0.593655 0.124239 0.111 Uiso 1 1 calc GR . . . .
H17B H 0.920417 0.590109 0.190972 0.111 Uiso 1 1 calc GR . . . .
H17C H 0.998341 0.635487 0.177459 0.111 Uiso 1 1 calc GR . . . .

loop_
_atom_site_aniso_label
_atom_site_aniso_U_11
_atom_site_aniso_U_22
_atom_site_aniso_U_33
_atom_site_aniso_U_23
_atom_site_aniso_U_13
_atom_site_aniso_U_12
Si1 0.0577(3) 0.0375(2) 0.0322(3) 0.00053(16) 0.00795(18) -0.00646(18)
O1 0.0391(6) 0.0482(6) 0.0327(5) -0.0065(4) 0.0016(4) 0.0042(4)
N1 0.0507(7) 0.0293(6) 0.0326(6) -0.0006(5) 0.0058(5) -0.0004(5)
C1 0.0359(7) 0.0331(7) 0.0343(7) -0.0039(5) 0.0013(6) 0.0006(5)
C2 0.0377(7) 0.0332(7) 0.0357(7) -0.0014(6) 0.0013(6) 0.0017(5)
C3 0.0284(6) 0.0434(8) 0.0340(7) -0.0059(6) -0.0014(5) 0.0023(5)
C4 0.0356(7) 0.0383(8) 0.0432(8) -0.0123(6) -0.0029(6) 0.0031(6)
C5 0.0445(8) 0.0314(7) 0.0476(9) -0.0052(6) -0.0024(7) 0.0000(6)
C6 0.0395(7) 0.0319(7) 0.0404(8) -0.0016(6) -0.0002(6) -0.0005(5)
C7 0.0554(9) 0.0324(7) 0.0408(8) 0.0027(6) 0.0026(7) -0.0035(6)
C8 0.0489(8) 0.0358(7) 0.0342(7) 0.0012(6) 0.0053(6) -0.0035(6)
C9 0.0738(13) 0.0527(10) 0.0374(9) -0.0004(7) 0.0102(8) -0.0002(9)
C10 0.0881(14) 0.0415(9) 0.0409(9) -0.0058(7) 0.0130(9) 0.0031(9)
C11 0.0931(18) 0.0715(15) 0.0806(16) -0.0094(12) -0.0051(14) 0.0278(13)
C12 0.0710(12) 0.0510(10) 0.0458(10) 0.0057(8) 0.0132(9) -0.0097(9)
C13 0.0979(18) 0.0838(16) 0.0482(11) 0.0113(11) 0.0246(11) -0.0150(13)
C14 0.0704(13) 0.0681(12) 0.0456(10) -0.0016(9) 0.0017(9) -0.0170(10)
C15 0.0746(15) 0.0906(17) 0.0568(12) 0.0135(11) -0.0085(10) -0.0024(12)

loop_
_atom_type_symbol
_atom_type_description
_atom_type_scat_dispersion_real
_atom_type_scat_dispersion_imag
_atom_type_scat_source
C C 0.0181 0.0091 'International Tables Vol C Tables 4.2.6.8 and 6.1.1.4'
H H 0.0000 0.0000 'International Tables Vol C Tables 4.2.6.8 and 6.1.1.4'
N N 0.0311 0.0180 'International Tables Vol C Tables 4.2.6.8 and 6.1.1.4'
O O 0.0492 0.0322 'International Tables Vol C Tables 4.2.6.8 and 6.1.1.4'
Si Si 0.2541 0.3302 'International Tables Vol C Tables 4.2.6.8 and 6.1.1.4'

loop_
_geom_angle_atom_site_label_1
_geom_angle_atom_site_label_2
_geom_angle_atom_site_label_3
_geom_angle
_geom_angle_site_symmetry_1
_geom_angle_site_symmetry_3
_geom_angle_publ_flag
C8 Si1 C10 108.38(8) . . ?
C12 Si1 C8 107.91(8) . . ?
C12 Si1 C10 111.46(10) . . ?
C12 Si1 C14 109.71(10) . . ?
C14 Si1 C8 108.62(9) . . ?
C14 Si1 C10 110.67(10) . . ?
C3 O1 C9 117.00(12) . . ?
C1 N1 C8 110.18(12) . . ?
N1 C1 C2 129.33(13) . . ?
N1 C1 C6 107.33(13) . . ?
C2 C1 C6 123.34(13) . . ?
C3 C2 C1 116.36(14) . . ?
O1 C3 C2 123.82(14) . . ?
O1 C3 C4 114.37(13) . . ?
C2 C3 C4 121.81(14) . . ?
C5 C4 C3 120.95(14) . . ?
C4 C5 C6 119.38(14) . . ?
C1 C6 C7 106.65(13) . . ?
C5 C6 C1 118.16(14) . . ?
C5 C6 C7 135.19(15) . . ?
C8 C7 C6 108.58(13) . . ?
N1 C8 Si1 122.91(11) . . ?
C7 C8 Si1 129.80(12) . . ?
C7 C8 N1 107.26(13) . . ?
C11 C10 Si1 113.67(15) . . ?
C13 C12 Si1 113.53(15) . . ?
C15 C14 Si1 114.16(16) . . ?

loop_
_geom_bond_atom_site_label_1
_geom_bond_atom_site_label_2
_geom_bond_distance
_geom_bond_site_symmetry_2
_geom_bond_publ_flag
Si1 C8 1.8708(16) . ?
Si1 C10 1.872(2) . ?
Si1 C12 1.8626(18) . ?
Si1 C14 1.868(2) . ?
O1 C3 1.3796(18) . ?
O1 C9 1.422(2) . ?
N1 C1 1.3723(19) . ?
N1 C8 1.3948(19) . ?
C1 C2 1.398(2) . ?
C1 C6 1.408(2) . ?
C2 C3 1.382(2) . ?
C3 C4 1.408(2) . ?
C4 C5 1.372(2) . ?
C5 C6 1.408(2) . ?
C6 C7 1.428(2) . ?
C7 C8 1.371(2) . ?
C10 C11 1.529(4) . ?
C12 C13 1.536(3) . ?
C14 C15 1.524(3) . ?
